data_1551395
loop_
_publ_author_name
'Jaeheung Cho'
'Ritimukta Sarangi'
'Jamespandi Annaraj'
'Sung Yeon Kim'
'Minoru Kubo'
'Takashi Ogura'
'Edward I. Solomon'
'Wonwoo Nam'

_publ_section_title
;
 Geometric and electronic structure and reactivity of a mononuclear
 'side-on' nickel(iii)-peroxo complex
;
_journal_name_full 'Nature Chemistry'
_journal_page_first 568
_journal_page_last 572
_journal_paper_doi 10.1038/nchem.366
_journal_volume 1
_journal_year 2009
_chemical_formula_sum 'C14 H31 Cl N5 Ni O6'
_chemical_formula_weight 459.60
_space_group_IT_number 29
_space_group_name_Hall 'P 2c -2ac'
_space_group_name_H-M_alt 'P c a 21'
_symmetry_cell_setting orthorhombic
_symmetry_space_group_name_H-M 'P c a 21'
_atom_sites_solution_hydrogens geom
_atom_sites_solution_primary direct
_atom_sites_solution_secondary difmap
_cell_angle_alpha 90.00
_cell_angle_beta 90.00
_cell_angle_gamma 90.00
_cell_formula_units_Z 4
_cell_length_a 17.8908(16)
_cell_length_b 7.3739(6)
_cell_length_c 15.4074(14)
_cell_measurement_reflns_used 3356
_cell_measurement_temperature 170(2)
_cell_measurement_theta_max 27.41
_cell_measurement_theta_min 2.28
_cell_volume 2032.6(3)
_computing_cell_refinement 'Bruker SMART'
_computing_data_collection 'Bruker SMART'
_computing_data_reduction 'Bruker SAINT'
_computing_molecular_graphics 'Bruker SHELXTL'
_computing_publication_material 'Bruker SHELXTL'
_computing_structure_refinement 'SHELXL-97 (Sheldrick, 1997)'
_computing_structure_solution 'SHELXS-97 (Sheldrick, 1990)'
_diffrn_ambient_temperature 170(2)
_diffrn_measured_fraction_theta_full 0.980
_diffrn_measured_fraction_theta_max 0.980
_diffrn_measurement_device_type 'CCD area detector'
_diffrn_measurement_method 'phi and omega scans'
_diffrn_radiation_monochromator graphite
_diffrn_radiation_source 'fine-focus sealed tube'
_diffrn_radiation_type MoK\a
_diffrn_radiation_wavelength 0.71073
_diffrn_reflns_av_R_equivalents 0.0560
_diffrn_reflns_av_sigmaI/netI 0.0648
_diffrn_reflns_limit_h_max 23
_diffrn_reflns_limit_h_min -23
_diffrn_reflns_limit_k_max 7
_diffrn_reflns_limit_k_min -9
_diffrn_reflns_limit_l_max 15
_diffrn_reflns_limit_l_min -20
_diffrn_reflns_number 12140
_diffrn_reflns_theta_full 28.27
_diffrn_reflns_theta_max 28.27
_diffrn_reflns_theta_min 2.28
_exptl_absorpt_coefficient_mu 1.126
_exptl_absorpt_correction_type none
_exptl_crystal_colour Green
_exptl_crystal_density_diffrn 1.502
_exptl_crystal_density_method 'not measured'
_exptl_crystal_description Needle
_exptl_crystal_F_000 972
_exptl_crystal_size_max 0.3
_exptl_crystal_size_mid 0.2
_exptl_crystal_size_min 0.1
_refine_diff_density_max 0.540
_refine_diff_density_min -0.408
_refine_diff_density_rms 0.084
_refine_ls_abs_structure_details 'Flack H D (1983), Acta Cryst. A39, 876-881'
_refine_ls_abs_structure_Flack -0.014(15)
_refine_ls_extinction_method none
_refine_ls_goodness_of_fit_ref 0.946
_refine_ls_hydrogen_treatment constr
_refine_ls_matrix_type full
_refine_ls_number_parameters 249
_refine_ls_number_reflns 3915
_refine_ls_number_restraints 1
_refine_ls_restrained_S_all 0.945
_refine_ls_R_factor_all 0.0475
_refine_ls_R_factor_gt 0.0384
_refine_ls_shift/su_max 0.000
_refine_ls_shift/su_mean 0.000
_refine_ls_structure_factor_coef Fsqd
_refine_ls_weighting_details 'calc w=1/[\s^2^(Fo^2^)+(0.0427P)^2^+0.0000P] where P=(Fo^2^+2Fc^2^)/3'
_refine_ls_weighting_scheme calc
_refine_ls_wR_factor_gt 0.0862
_refine_ls_wR_factor_ref 0.0876
_reflns_number_gt 2997
_reflns_number_total 3915
_reflns_threshold_expression >2sigma(I)
_cod_data_source_file nchem.366-s2.cif
_cod_data_source_block cho101pca21
_cod_depositor_comments
;
The following automatic conversions were performed:

data item '_symmetry_cell_setting' value 'Orthorhombic' was changed
to 'orthorhombic' in accordance with the built-in table derived from
the CIF Core dictionary named 'cif_core.dic' version 2.4.5 last
updated on 2014-11-21.

Automatic conversion script
Id: cif_fix_values 6909 2019-04-08 15:41:33Z antanas 
;
_cod_original_sg_symbol_H-M Pca2(1)
_cod_database_code 1551395

loop_
_symmetry_equiv_pos_as_xyz
'x, y, z'
'-x, -y, z+1/2'
'x+1/2, -y, z'
'-x+1/2, y, z+1/2'

loop_
_atom_site_label
_atom_site_type_symbol
_atom_site_fract_x
_atom_site_fract_y
_atom_site_fract_z
_atom_site_U_iso_or_equiv
_atom_site_adp_type
_atom_site_occupancy
_atom_site_symmetry_multiplicity
_atom_site_calc_flag
_atom_site_refinement_flags
_atom_site_disorder_assembly
_atom_site_disorder_group
N2 N 0.23044(16) 0.8364(4) 0.6208(2) 0.0235(7) Uani 1 1 d . . .
Ni1 Ni 0.21678(2) 0.80153(5) 0.75105(3) 0.01951(11) Uani 1 1 d . . .
Cl1 Cl 0.95875(6) 0.70520(13) 0.99572(8) 0.0340(2) Uani 1 1 d . . .
N4 N 0.33666(14) 0.7696(3) 0.7512(3) 0.0236(6) Uani 1 1 d . . .
C2 C 0.08289(17) 0.5777(4) 0.7514(3) 0.0292(8) Uani 1 1 d . . .
H2A H 0.0392 0.5283 0.7198 0.035 Uiso 1 1 calc R . .
H2B H 0.0694 0.5875 0.8135 0.035 Uiso 1 1 calc R . .
C8 C 0.28586(17) 0.4537(4) 0.7461(4) 0.0310(8) Uani 1 1 d . . .
H8A H 0.2818 0.4404 0.6823 0.037 Uiso 1 1 calc R . .
H8B H 0.2935 0.3317 0.7714 0.037 Uiso 1 1 calc R . .
C1 C 0.14838(17) 0.4490(4) 0.7415(3) 0.0269(8) Uani 1 1 d . . .
H1A H 0.1372 0.3327 0.7709 0.032 Uiso 1 1 calc R . .
H1B H 0.1574 0.4239 0.6793 0.032 Uiso 1 1 calc R . .
C7 C 0.35202(19) 0.5744(5) 0.7680(3) 0.0348(11) Uani 1 1 d . . .
H7A H 0.3649 0.5583 0.8300 0.042 Uiso 1 1 calc R . .
H7B H 0.3957 0.5361 0.7331 0.042 Uiso 1 1 calc R . .
N1 N 0.21582(15) 0.5338(4) 0.7809(2) 0.0247(7) Uani 1 1 d . . .
C10 C 0.04716(18) 0.8912(5) 0.7552(3) 0.0373(9) Uani 1 1 d . . .
H10A H -0.0034 0.8636 0.7345 0.056 Uiso 1 1 calc R . .
H10B H 0.0609 1.0144 0.7374 0.056 Uiso 1 1 calc R . .
H10C H 0.0485 0.8826 0.8186 0.056 Uiso 1 1 calc R . .
N3 N 0.10089(16) 0.7595(4) 0.7173(2) 0.0247(7) Uani 1 1 d . . .
C9 C 0.2134(2) 0.5103(5) 0.8767(3) 0.0347(10) Uani 1 1 d . . .
H9A H 0.2132 0.3807 0.8908 0.052 Uiso 1 1 calc R . .
H9B H 0.1680 0.5671 0.8997 0.052 Uiso 1 1 calc R . .
H9C H 0.2574 0.5677 0.9028 0.052 Uiso 1 1 calc R . .
O3 O 0.95109(19) 0.7146(4) 1.0880(2) 0.0529(9) Uani 1 1 d . . .
C12 C 0.3758(2) 0.8813(6) 0.8168(3) 0.0377(11) Uani 1 1 d . . .
H12A H 0.4298 0.8610 0.8123 0.057 Uiso 1 1 calc R . .
H12B H 0.3587 0.8472 0.8749 0.057 Uiso 1 1 calc R . .
H12C H 0.3648 1.0097 0.8065 0.057 Uiso 1 1 calc R . .
C6 C 0.3625(2) 0.8276(5) 0.6635(3) 0.0324(10) Uani 1 1 d . . .
H6A H 0.4116 0.7720 0.6508 0.039 Uiso 1 1 calc R . .
H6B H 0.3685 0.9610 0.6623 0.039 Uiso 1 1 calc R . .
O4 O 0.9269(3) 0.5449(6) 0.9649(3) 0.1014(16) Uani 1 1 d . . .
O2 O 0.21145(14) 1.0405(3) 0.79563(18) 0.0322(6) Uani 1 1 d . . .
O1 O 0.20416(14) 0.9115(4) 0.86044(17) 0.0321(6) Uani 1 1 d . . .
C4 C 0.1700(2) 0.7326(5) 0.5770(3) 0.0300(9) Uani 1 1 d . . .
H4A H 0.1813 0.6013 0.5795 0.036 Uiso 1 1 calc R . .
H4B H 0.1670 0.7688 0.5153 0.036 Uiso 1 1 calc R . .
O5 O 0.92889(19) 0.8607(5) 0.9565(3) 0.0677(11) Uani 1 1 d . . .
C5 C 0.3060(2) 0.7701(6) 0.5946(3) 0.0330(10) Uani 1 1 d . . .
H5A H 0.3201 0.8223 0.5376 0.040 Uiso 1 1 calc R . .
H5B H 0.3056 0.6363 0.5891 0.040 Uiso 1 1 calc R . .
C11 C 0.2234(2) 1.0307(5) 0.5993(3) 0.0342(10) Uani 1 1 d . . .
H11A H 0.2626 1.0992 0.6293 0.051 Uiso 1 1 calc R . .
H11B H 0.1743 1.0748 0.6179 0.051 Uiso 1 1 calc R . .
H11C H 0.2286 1.0472 0.5365 0.051 Uiso 1 1 calc R . .
O6 O 1.03761(18) 0.7000(5) 0.9753(2) 0.0711(12) Uani 1 1 d . . .
C3 C 0.0960(2) 0.7690(5) 0.6211(3) 0.0307(9) Uani 1 1 d . . .
H3A H 0.0781 0.8909 0.6040 0.037 Uiso 1 1 calc R . .
H3B H 0.0589 0.6791 0.6006 0.037 Uiso 1 1 calc R . .
N5 N 0.1124(2) 0.2996(5) 1.0919(3) 0.0579(12) Uani 1 1 d . . .
C14 C 0.0586(3) 0.1942(6) 0.9464(3) 0.0469(12) Uani 1 1 d . . .
H14A H 0.0988 0.1418 0.9111 0.070 Uiso 1 1 calc R . .
H14B H 0.0365 0.2972 0.9154 0.070 Uiso 1 1 calc R . .
H14C H 0.0202 0.1022 0.9569 0.070 Uiso 1 1 calc R . .
C13 C 0.0887(2) 0.2553(6) 1.0280(3) 0.0328(10) Uani 1 1 d . . .

loop_
_atom_site_aniso_label
_atom_site_aniso_U_11
_atom_site_aniso_U_22
_atom_site_aniso_U_33
_atom_site_aniso_U_23
_atom_site_aniso_U_13
_atom_site_aniso_U_12
N2 0.0219(15) 0.0273(17) 0.0213(18) 0.0010(14) -0.0026(14) 0.0041(12)
Ni1 0.01962(18) 0.01789(19) 0.0210(2) -0.0029(3) 0.0010(3) -0.00147(17)
Cl1 0.0409(5) 0.0305(5) 0.0306(5) 0.0081(5) 0.0012(5) -0.0027(5)
N4 0.0211(12) 0.0259(14) 0.0236(15) 0.003(2) -0.002(2) -0.0045(10)
C2 0.0184(15) 0.0300(18) 0.039(2) -0.003(2) 0.004(2) -0.0036(13)
C8 0.0246(15) 0.0214(15) 0.047(2) 0.002(2) 0.002(2) 0.0031(14)
C1 0.0247(16) 0.0202(16) 0.036(2) -0.0056(19) 0.001(2) -0.0047(13)
C7 0.0252(18) 0.0283(19) 0.051(3) 0.0083(19) -0.0048(19) 0.0033(15)
N1 0.0232(15) 0.0215(15) 0.0293(17) -0.0037(13) 0.0005(14) -0.0022(12)
C10 0.0256(17) 0.037(2) 0.049(3) -0.014(3) 0.002(2) 0.0070(15)
N3 0.0200(14) 0.0228(15) 0.0312(18) -0.0060(12) -0.0011(14) 0.0015(12)
C9 0.039(2) 0.034(2) 0.031(2) 0.0077(18) -0.003(2) -0.0084(18)
O3 0.055(2) 0.069(2) 0.034(2) 0.0066(16) 0.0086(16) 0.0071(16)
C12 0.037(2) 0.049(3) 0.028(2) -0.004(2) -0.002(2) -0.012(2)
C6 0.0209(19) 0.046(3) 0.030(3) 0.0034(19) 0.0042(18) -0.0021(17)
O4 0.162(4) 0.069(3) 0.073(3) 0.005(2) -0.039(3) -0.054(3)
O2 0.0393(15) 0.0186(13) 0.0389(17) -0.0053(11) 0.0041(14) -0.0006(11)
O1 0.0408(16) 0.0274(15) 0.0280(16) -0.0100(12) 0.0058(13) -0.0022(12)
C4 0.031(2) 0.034(2) 0.024(2) -0.0039(17) -0.0065(18) -0.0013(17)
O5 0.056(2) 0.069(2) 0.078(3) 0.042(2) 0.006(2) 0.0193(19)
C5 0.0262(19) 0.050(3) 0.023(2) -0.0023(18) 0.0043(18) 0.0040(18)
C11 0.038(2) 0.028(2) 0.036(2) 0.0045(18) -0.004(2) -0.0018(17)
O6 0.0414(19) 0.114(3) 0.058(3) 0.008(2) 0.0194(19) 0.0223(19)
C3 0.0268(19) 0.033(2) 0.032(2) -0.0031(18) -0.0057(19) -0.0003(17)
N5 0.054(3) 0.054(3) 0.066(3) -0.009(2) -0.023(2) 0.007(2)
C14 0.051(3) 0.054(3) 0.036(3) -0.009(2) 0.008(2) -0.008(2)
C13 0.0213(19) 0.030(2) 0.048(3) -0.001(2) 0.000(2) 0.0017(17)

loop_
_atom_type_symbol
_atom_type_description
_atom_type_scat_dispersion_real
_atom_type_scat_dispersion_imag
_atom_type_scat_source
C C 0.0033 0.0016 'International Tables Vol C Tables 4.2.6.8 and 6.1.1.4'
H H 0.0000 0.0000 'International Tables Vol C Tables 4.2.6.8 and 6.1.1.4'
N N 0.0061 0.0033 'International Tables Vol C Tables 4.2.6.8 and 6.1.1.4'
O O 0.0106 0.0060 'International Tables Vol C Tables 4.2.6.8 and 6.1.1.4'
Cl Cl 0.1484 0.1585 'International Tables Vol C Tables 4.2.6.8 and 6.1.1.4'
Ni Ni 0.3393 1.1124 'International Tables Vol C Tables 4.2.6.8 and 6.1.1.4'

loop_
_geom_angle_atom_site_label_1
_geom_angle_atom_site_label_2
_geom_angle_atom_site_label_3
_geom_angle
_geom_angle_site_symmetry_1
_geom_angle_site_symmetry_3
C11 N2 C4 109.6(3) . .
C11 N2 C5 109.6(3) . .
C4 N2 C5 111.6(3) . .
C11 N2 Ni1 109.4(2) . .
C4 N2 Ni1 107.1(2) . .
C5 N2 Ni1 109.5(2) . .
O1 Ni1 O2 43.04(11) . .
O1 Ni1 N1 102.42(12) . .
O2 Ni1 N1 145.45(13) . .
O1 Ni1 N2 147.26(13) . .
O2 Ni1 N2 104.22(12) . .
N1 Ni1 N2 110.32(12) . .
O1 Ni1 N4 99.51(13) . .
O2 Ni1 N4 98.71(11) . .
N1 Ni1 N4 84.36(10) . .
N2 Ni1 N4 84.01(14) . .
O1 Ni1 N3 99.35(12) . .
O2 Ni1 N3 99.93(11) . .
N1 Ni1 N3 84.67(11) . .
N2 Ni1 N3 84.01(12) . .
N4 Ni1 N3 159.83(12) . .
O4 Cl1 O5 113.0(3) . .
O4 Cl1 O3 109.9(2) . .
O5 Cl1 O3 110.6(2) . .
O4 Cl1 O6 107.6(3) . .
O5 Cl1 O6 107.5(2) . .
O3 Cl1 O6 108.1(2) . .
C12 N4 C7 109.4(3) . .
C12 N4 C6 108.2(3) . .
C7 N4 C6 112.2(3) . .
C12 N4 Ni1 114.2(3) . .
C7 N4 Ni1 106.83(18) . .
C6 N4 Ni1 106.0(2) . .
N3 C2 C1 111.4(3) . .
N1 C8 C7 110.1(3) . .
N1 C1 C2 108.8(3) . .
N4 C7 C8 112.6(3) . .
C8 N1 C9 109.7(3) . .
C8 N1 C1 111.7(3) . .
C9 N1 C1 109.4(3) . .
C8 N1 Ni1 107.4(2) . .
C9 N1 Ni1 109.8(2) . .
C1 N1 Ni1 108.9(2) . .
C2 N3 C3 112.6(3) . .
C2 N3 C10 108.2(3) . .
C3 N3 C10 108.9(3) . .
C2 N3 Ni1 104.7(2) . .
C3 N3 Ni1 106.9(2) . .
C10 N3 Ni1 115.6(2) . .
N4 C6 C5 110.3(3) . .
O1 O2 Ni1 68.09(15) . .
O2 O1 Ni1 68.87(16) . .
N2 C4 C3 110.0(3) . .
N2 C5 C6 108.6(3) . .
N3 C3 C4 112.9(3) . .
N5 C13 C14 178.7(5) . .

loop_
_geom_bond_atom_site_label_1
_geom_bond_atom_site_label_2
_geom_bond_distance
_geom_bond_site_symmetry_2
N2 C11 1.476(5) .
N2 C4 1.487(5) .
N2 C5 1.494(5) .
N2 Ni1 2.038(3) .
Ni1 O1 1.884(3) .
Ni1 O2 1.894(3) .
Ni1 N1 2.027(3) .
Ni1 N4 2.158(3) .
Ni1 N3 2.160(3) .
Cl1 O4 1.396(4) .
Cl1 O5 1.402(3) .
Cl1 O3 1.430(3) .
Cl1 O6 1.446(3) .
N4 C12 1.480(5) .
N4 C7 1.488(4) .
N4 C6 1.490(6) .
C2 N3 1.476(4) .
C2 C1 1.515(4) .
C8 N1 1.486(4) .
C8 C7 1.519(5) .
C1 N1 1.488(4) .
N1 C9 1.487(5) .
C10 N3 1.486(4) .
N3 C3 1.486(5) .
C6 C5 1.526(6) .
O2 O1 1.386(4) .
C4 C3 1.511(5) .
N5 C13 1.120(6) .
C14 C13 1.441(7) .

loop_
_geom_torsion_atom_site_label_1
_geom_torsion_atom_site_label_2
_geom_torsion_atom_site_label_3
_geom_torsion_atom_site_label_4
_geom_torsion
_geom_torsion_site_symmetry_1
_geom_torsion_site_symmetry_2
_geom_torsion_site_symmetry_3
_geom_torsion_site_symmetry_4
C11 N2 Ni1 O1 -5.7(4) . . . .
C4 N2 Ni1 O1 -124.5(2) . . . .
C5 N2 Ni1 O1 114.4(3) . . . .
C11 N2 Ni1 O2 -6.5(2) . . . .
C4 N2 Ni1 O2 -125.2(2) . . . .
C5 N2 Ni1 O2 113.6(2) . . . .
C11 N2 Ni1 N1 174.4(2) . . . .
C4 N2 Ni1 N1 55.6(2) . . . .
C5 N2 Ni1 N1 -65.6(2) . . . .
C11 N2 Ni1 N4 -103.9(2) . . . .
C4 N2 Ni1 N4 137.3(2) . . . .
C5 N2 Ni1 N4 16.1(2) . . . .
C11 N2 Ni1 N3 92.3(2) . . . .
C4 N2 Ni1 N3 -26.5(2) . . . .
C5 N2 Ni1 N3 -147.6(2) . . . .
O1 Ni1 N4 C12 -16.7(3) . . . .
O2 Ni1 N4 C12 26.9(3) . . . .
N1 Ni1 N4 C12 -118.4(3) . . . .
N2 Ni1 N4 C12 130.4(3) . . . .
N3 Ni1 N4 C12 -175.7(3) . . . .
O1 Ni1 N4 C7 104.4(3) . . . .
O2 Ni1 N4 C7 148.0(3) . . . .
N1 Ni1 N4 C7 2.7(3) . . . .
N2 Ni1 N4 C7 -108.5(3) . . . .
N3 Ni1 N4 C7 -54.6(5) . . . .
O1 Ni1 N4 C6 -135.8(2) . . . .
O2 Ni1 N4 C6 -92.1(2) . . . .
N1 Ni1 N4 C6 122.6(2) . . . .
N2 Ni1 N4 C6 11.4(2) . . . .
N3 Ni1 N4 C6 65.2(4) . . . .
N3 C2 C1 N1 52.9(5) . . . .
C12 N4 C7 C8 145.7(4) . . . .
C6 N4 C7 C8 -94.2(4) . . . .
Ni1 N4 C7 C8 21.6(4) . . . .
N1 C8 C7 N4 -45.4(5) . . . .
C7 C8 N1 C9 -73.9(4) . . . .
C7 C8 N1 C1 164.7(3) . . . .
C7 C8 N1 Ni1 45.4(4) . . . .
C2 C1 N1 C8 -158.5(3) . . . .
C2 C1 N1 C9 79.9(4) . . . .
C2 C1 N1 Ni1 -40.1(4) . . . .
O1 Ni1 N1 C8 -124.7(3) . . . .
O2 Ni1 N1 C8 -123.4(3) . . . .
N2 Ni1 N1 C8 55.2(3) . . . .
N4 Ni1 N1 C8 -26.2(3) . . . .
N3 Ni1 N1 C8 136.8(3) . . . .
O1 Ni1 N1 C9 -5.5(2) . . . .
O2 Ni1 N1 C9 -4.2(3) . . . .
N2 Ni1 N1 C9 174.5(2) . . . .
N4 Ni1 N1 C9 93.0(3) . . . .
N3 Ni1 N1 C9 -104.0(2) . . . .
O1 Ni1 N1 C1 114.2(2) . . . .
O2 Ni1 N1 C1 115.6(3) . . . .
N2 Ni1 N1 C1 -65.8(2) . . . .
N4 Ni1 N1 C1 -147.3(3) . . . .
N3 Ni1 N1 C1 15.8(2) . . . .
C1 C2 N3 C3 78.9(4) . . . .
C1 C2 N3 C10 -160.7(3) . . . .
C1 C2 N3 Ni1 -36.8(4) . . . .
O1 Ni1 N3 C2 -90.3(2) . . . .
O2 Ni1 N3 C2 -134.0(2) . . . .
N1 Ni1 N3 C2 11.4(2) . . . .
N2 Ni1 N3 C2 122.6(3) . . . .
N4 Ni1 N3 C2 68.7(5) . . . .
O1 Ni1 N3 C3 150.0(2) . . . .
O2 Ni1 N3 C3 106.3(2) . . . .
N1 Ni1 N3 C3 -108.2(2) . . . .
N2 Ni1 N3 C3 2.9(2) . . . .
N4 Ni1 N3 C3 -51.0(4) . . . .
O1 Ni1 N3 C10 28.7(3) . . . .
O2 Ni1 N3 C10 -15.0(3) . . . .
N1 Ni1 N3 C10 130.4(3) . . . .
N2 Ni1 N3 C10 -118.5(3) . . . .
N4 Ni1 N3 C10 -172.3(3) . . . .
C12 N4 C6 C5 -159.6(3) . . . .
C7 N4 C6 C5 79.6(4) . . . .
Ni1 N4 C6 C5 -36.6(3) . . . .
N1 Ni1 O2 O1 -2.0(3) . . . .
N2 Ni1 O2 O1 179.38(16) . . . .
N4 Ni1 O2 O1 -94.64(18) . . . .
N3 Ni1 O2 O1 93.09(17) . . . .
N1 Ni1 O1 O2 178.87(15) . . . .
N2 Ni1 O1 O2 -1.1(3) . . . .
N4 Ni1 O1 O2 92.60(16) . . . .
N3 Ni1 O1 O2 -94.59(17) . . . .
C11 N2 C4 C3 -72.8(4) . . . .
C5 N2 C4 C3 165.6(3) . . . .
Ni1 N2 C4 C3 45.9(3) . . . .
C11 N2 C5 C6 79.4(4) . . . .
C4 N2 C5 C6 -159.0(3) . . . .
Ni1 N2 C5 C6 -40.6(4) . . . .
N4 C6 C5 N2 52.4(4) . . . .
C2 N3 C3 C4 -92.7(3) . . . .
C10 N3 C3 C4 147.3(3) . . . .
Ni1 N3 C3 C4 21.7(3) . . . .
N2 C4 C3 N3 -45.8(4) . . . .
